data_4080403
loop_
_publ_author_name
'Doherty, Simon'
'Knight, Julian G.'
'Ward, Nicholas A. B.'
'Bittner, Dror M.'
'Wills, Corinne'
'McFarlane, William'
'Clegg, William'
'Harrington, Ross W.'

_publ_section_title
;
 Electron-Rich Trialkyl-Type Dihydro-KITPHOS Monophosphines: Efficient
 Ligands for Palladium-Catalyzed Suzuki--Miyaura Cross-Coupling.
 Comparison with Their Biaryl-Like KITPHOS Monophosphine Counterparts
;
_journal_issue 6
_journal_name_full Organometallics
_journal_page_first 1773
_journal_paper_doi 10.1021/om3011992
_journal_volume 32
_journal_year 2013
_chemical_formula_moiety 'C46 H47 Cl N P Pd, 0.25 C Cl2 H2, 0.25 C6 H14'
_chemical_formula_sum 'C48 H51.5 Cl2 N P Pd'
_chemical_formula_weight 850.67
_chemical_name_systematic
;
 ?
;
_space_group_IT_number 14
_symmetry_cell_setting monoclinic
_symmetry_space_group_name_Hall '-P 2yn'
_symmetry_space_group_name_H-M 'P 1 21/n 1'
_atom_sites_solution_hydrogens difmap
_atom_sites_solution_primary direct
_atom_sites_solution_secondary difmap
_audit_creation_method SHELXL-97
_cell_angle_alpha 90.00
_cell_angle_beta 102.014(1)
_cell_angle_gamma 90.00
_cell_formula_units_Z 8
_cell_length_a 23.1852(3)
_cell_length_b 11.0020(1)
_cell_length_c 33.2598(4)
_cell_measurement_reflns_used 17645
_cell_measurement_temperature 150(2)
_cell_measurement_theta_max 65.34
_cell_measurement_theta_min 1.95
_cell_volume 8298.20(17)
_computing_cell_refinement
;
CrysAlisPro, Agilent Technologies,
Version 1.171.34.49 (release 20-01-2011 CrysAlis171 .NET)
(compiled Jan 20 2011,15:58:25)
;
_computing_data_collection
;
CrysAlisPro, Agilent Technologies,
Version 1.171.34.49 (release 20-01-2011 CrysAlis171 .NET)
(compiled Jan 20 2011,15:58:25)
;
_computing_data_reduction
;
CrysAlisPro, Agilent Technologies,
Version 1.171.34.49 (release 20-01-2011 CrysAlis171 .NET)
(compiled Jan 20 2011,15:58:25)
;
_computing_molecular_graphics 'Bruker SHELXTL'
_computing_publication_material 'Bruker SHELXTL and local programs'
_computing_structure_refinement 'Bruker SHELXTL'
_computing_structure_solution 'SHELXS-97 (Sheldrick, 2008)'
_diffrn_ambient_temperature 150(2)
_diffrn_detector_area_resol_mean 10.3968
_diffrn_measured_fraction_theta_full 0.967
_diffrn_measured_fraction_theta_max 0.967
_diffrn_measurement_device_type 'Oxford Diffraction Gemini A Ultra'
_diffrn_measurement_method '\w scans'
_diffrn_radiation_monochromator none
_diffrn_radiation_source 'sealed tube with Enhance Ultra optics'
_diffrn_radiation_type CuK\a
_diffrn_radiation_wavelength 1.54178
_diffrn_reflns_av_R_equivalents 0.0339
_diffrn_reflns_av_sigmaI/netI 0.0384
_diffrn_reflns_limit_h_max 27
_diffrn_reflns_limit_h_min -26
_diffrn_reflns_limit_k_max 12
_diffrn_reflns_limit_k_min -12
_diffrn_reflns_limit_l_max 33
_diffrn_reflns_limit_l_min -37
_diffrn_reflns_number 33199
_diffrn_reflns_theta_full 65.43
_diffrn_reflns_theta_max 65.43
_diffrn_reflns_theta_min 2.13
_exptl_absorpt_coefficient_mu 5.407
_exptl_absorpt_correction_T_max 0.900
_exptl_absorpt_correction_T_min 0.411
_exptl_absorpt_correction_type multi-scan
_exptl_absorpt_process_details
;
CrysAlisPro, Agilent Technologies,
Version 1.171.34.49 (release 20-01-2011 CrysAlis171 .NET)
(compiled Jan 20 2011,15:58:25)
Empirical absorption correction using spherical harmonics,
 implemented in SCALE3 ABSPACK scaling algorithm.
;
_exptl_crystal_colour colourless
_exptl_crystal_density_diffrn 1.362
_exptl_crystal_density_method 'not measured'
_exptl_crystal_description plate
_exptl_crystal_F_000 3532
_exptl_crystal_size_max 0.20
_exptl_crystal_size_mid 0.20
_exptl_crystal_size_min 0.02
_refine_diff_density_max 1.373
_refine_diff_density_min -0.492
_refine_diff_density_rms 0.070
_refine_ls_extinction_method none
_refine_ls_goodness_of_fit_ref 1.023
_refine_ls_hydrogen_treatment mixed
_refine_ls_matrix_type full
_refine_ls_number_parameters 973
_refine_ls_number_reflns 13785
_refine_ls_number_restraints 9
_refine_ls_restrained_S_all 1.027
_refine_ls_R_factor_all 0.0412
_refine_ls_R_factor_gt 0.0333
_refine_ls_shift/su_max 0.004
_refine_ls_shift/su_mean 0.000
_refine_ls_structure_factor_coef Fsqd
_refine_ls_weighting_details 'calc w=1/[\s^2^(Fo^2^)+(0.0460P)^2^+4.4795P] where P=(Fo^2^+2Fc^2^)/3'
_refine_ls_weighting_scheme calc
_refine_ls_wR_factor_gt 0.0834
_refine_ls_wR_factor_ref 0.0889
_reflns_number_gt 11881
_reflns_number_total 13785
_reflns_threshold_expression I>2\s(I)
_cod_data_source_file om3011992_si_002.cif
_cod_data_source_block sd321_17a
_cod_original_cell_volume 8298.20(16)
_cod_original_sg_symbol_H-M 'P 21/n'
_cod_database_code 4080403

loop_
_symmetry_equiv_pos_as_xyz
'x, y, z'
'-x+1/2, y+1/2, -z+1/2'
'-x, -y, -z'
'x-1/2, -y-1/2, z-1/2'

loop_
_atom_site_label
_atom_site_type_symbol
_atom_site_fract_x
_atom_site_fract_y
_atom_site_fract_z
_atom_site_U_iso_or_equiv
_atom_site_adp_type
_atom_site_occupancy
_atom_site_symmetry_multiplicity
_atom_site_calc_flag
_atom_site_refinement_flags
Pd1 Pd 0.909566(8) 0.940720(18) 0.217323(6) 0.01646(6) Uani 1 1 d .
P1 P 0.98558(3) 0.95606(6) 0.27245(2) 0.01668(15) Uani 1 1 d .
Cl1 Cl 0.89471(3) 1.15490(6) 0.20532(2) 0.02356(15) Uani 1 1 d .
N1 N 0.83441(11) 0.9065(3) 0.16979(8) 0.0214(5) Uani 1 1 d .
H1A H 0.8431(13) 0.852(3) 0.1567(9) 0.012(8) Uiso 1 1 d .
H1B H 0.8213(15) 0.971(3) 0.1534(10) 0.030(9) Uiso 1 1 d .
C1 C 0.91266(13) 0.7587(3) 0.21926(8) 0.0218(6) Uani 1 1 d .
C2 C 0.96193(13) 0.6889(3) 0.21705(9) 0.0254(7) Uani 1 1 d .
H2 H 0.9978 0.7289 0.2158 0.030 Uiso 1 1 calc R
C3 C 0.96041(15) 0.5627(3) 0.21668(10) 0.0301(7) Uani 1 1 d .
H3 H 0.9948 0.5174 0.2153 0.036 Uiso 1 1 calc R
C4 C 0.90848(14) 0.5037(3) 0.21839(9) 0.0300(7) Uani 1 1 d .
H4 H 0.9073 0.4174 0.2190 0.036 Uiso 1 1 calc R
C5 C 0.85802(14) 0.5700(3) 0.21928(9) 0.0257(7) Uani 1 1 d .
H5 H 0.8223 0.5287 0.2199 0.031 Uiso 1 1 calc R
C6 C 0.85897(13) 0.6964(3) 0.21923(8) 0.0213(6) Uani 1 1 d .
C7 C 0.80279(13) 0.7643(3) 0.21711(8) 0.0212(6) Uani 1 1 d .
C8 C 0.76016(14) 0.7276(3) 0.23865(9) 0.0275(7) Uani 1 1 d .
H8 H 0.7673 0.6584 0.2561 0.033 Uiso 1 1 calc R
C9 C 0.70747(14) 0.7908(3) 0.23502(10) 0.0312(8) Uani 1 1 d .
H9 H 0.6789 0.7649 0.2499 0.037 Uiso 1 1 calc R
C10 C 0.69662(14) 0.8914(3) 0.20966(10) 0.0317(8) Uani 1 1 d .
H10 H 0.6606 0.9346 0.2072 0.038 Uiso 1 1 calc R
C11 C 0.73810(13) 0.9292(3) 0.18785(9) 0.0244(7) Uani 1 1 d .
H11 H 0.7307 0.9981 0.1703 0.029 Uiso 1 1 calc R
C12 C 0.79036(12) 0.8658(3) 0.19176(8) 0.0208(6) Uani 1 1 d .
C13 C 1.05160(12) 0.9426(3) 0.25125(8) 0.0184(6) Uani 1 1 d .
C14 C 1.04767(12) 1.0279(3) 0.21329(8) 0.0196(6) Uani 1 1 d .
H14 H 1.0156 1.0898 0.2111 0.023 Uiso 1 1 calc R
C15 C 1.10767(13) 1.0844(3) 0.21578(8) 0.0214(6) Uani 1 1 d .
C16 C 1.12060(14) 1.2068(3) 0.21425(9) 0.0271(7) Uani 1 1 d .
H16 H 1.0903 1.2660 0.2124 0.032 Uiso 1 1 calc R
C17 C 1.17849(15) 1.2421(3) 0.21549(10) 0.0334(8) Uani 1 1 d .
H17 H 1.1877 1.3261 0.2146 0.040 Uiso 1 1 calc R
C18 C 1.22300(15) 1.1566(3) 0.21799(9) 0.0347(8) Uani 1 1 d .
H18 H 1.2623 1.1822 0.2186 0.042 Uiso 1 1 calc R
C19 C 1.21015(13) 1.0330(3) 0.21960(9) 0.0285(7) Uani 1 1 d .
H19 H 1.2405 0.9740 0.2214 0.034 Uiso 1 1 calc R
C20 C 1.15274(13) 0.9976(3) 0.21850(8) 0.0225(6) Uani 1 1 d .
C21 C 1.12968(13) 0.8690(3) 0.21918(8) 0.0228(6) Uani 1 1 d .
H21 H 1.1617 0.8067 0.2217 0.027 Uiso 1 1 calc R
C22 C 1.08169(12) 0.8518(3) 0.18054(8) 0.0217(6) Uani 1 1 d .
C23 C 1.07636(14) 0.7572(3) 0.15304(9) 0.0271(7) Uani 1 1 d .
H23 H 1.1062 0.6969 0.1553 0.033 Uiso 1 1 calc R
C24 C 1.02592(15) 0.7518(3) 0.12165(9) 0.0289(7) Uani 1 1 d .
H24 H 1.0211 0.6862 0.1027 0.035 Uiso 1 1 calc R
C25 C 0.98307(14) 0.8402(3) 0.11776(9) 0.0287(7) Uani 1 1 d .
H25 H 0.9494 0.8358 0.0959 0.034 Uiso 1 1 calc R
C26 C 0.98883(13) 0.9361(3) 0.14568(8) 0.0249(7) Uani 1 1 d .
H26 H 0.9596 0.9979 0.1429 0.030 Uiso 1 1 calc R
C27 C 1.03751(13) 0.9395(3) 0.17723(8) 0.0208(6) Uani 1 1 d .
C28 C 1.09586(12) 0.8620(3) 0.25497(8) 0.0196(6) Uani 1 1 d .
C29 C 1.11704(12) 0.7681(3) 0.28645(9) 0.0226(6) Uani 1 1 d .
C30 C 1.10914(15) 0.6454(3) 0.27710(12) 0.0393(8) Uani 1 1 d .
H30 H 1.0873 0.6212 0.2509 0.047 Uiso 1 1 calc R
C31 C 1.13295(18) 0.5581(4) 0.30588(16) 0.0580(13) Uani 1 1 d .
H31 H 1.1274 0.4743 0.2994 0.070 Uiso 1 1 calc R
C32 C 1.16464(19) 0.5925(5) 0.34383(14) 0.0632(15) Uani 1 1 d .
H32 H 1.1800 0.5325 0.3637 0.076 Uiso 1 1 calc R
C33 C 1.17402(18) 0.7127(5) 0.35300(11) 0.0559(13) Uani 1 1 d .
H33 H 1.1966 0.7361 0.3791 0.067 Uiso 1 1 calc R
C34 C 1.15077(15) 0.8011(4) 0.32442(9) 0.0367(8) Uani 1 1 d .
H34 H 1.1580 0.8846 0.3309 0.044 Uiso 1 1 calc R
C35 C 0.99487(12) 1.1107(3) 0.29485(9) 0.0207(6) Uani 1 1 d .
H35 H 0.9911 1.1670 0.2708 0.025 Uiso 1 1 calc R
C36 C 1.05577(13) 1.1362(3) 0.32149(9) 0.0265(7) Uani 1 1 d .
H36A H 1.0614 1.0870 0.3469 0.032 Uiso 1 1 calc R
H36B H 1.0866 1.1130 0.3064 0.032 Uiso 1 1 calc R
C37 C 1.06163(16) 1.2705(3) 0.33253(11) 0.0355(8) Uani 1 1 d .
H37A H 1.0591 1.3191 0.3072 0.043 Uiso 1 1 calc R
H37B H 1.1007 1.2855 0.3505 0.043 Uiso 1 1 calc R
C38 C 1.01342(17) 1.3110(4) 0.35455(11) 0.0441(9) Uani 1 1 d .
H38A H 1.0170 1.3994 0.3599 0.053 Uiso 1 1 calc R
H38B H 1.0186 1.2687 0.3813 0.053 Uiso 1 1 calc R
C39 C 0.95235(16) 1.2829(3) 0.32889(11) 0.0358(8) Uani 1 1 d .
H39A H 0.9454 1.3332 0.3037 0.043 Uiso 1 1 calc R
H39B H 0.9221 1.3046 0.3448 0.043 Uiso 1 1 calc R
C40 C 0.94586(13) 1.1484(3) 0.31689(9) 0.0255(7) Uani 1 1 d .
H40A H 0.9069 1.1346 0.2986 0.031 Uiso 1 1 calc R
H40B H 0.9481 1.0981 0.3419 0.031 Uiso 1 1 calc R
C41 C 0.98118(12) 0.8404(3) 0.31180(8) 0.0203(6) Uani 1 1 d .
H41 H 0.9919 0.7616 0.3003 0.024 Uiso 1 1 calc R
C42 C 1.02075(13) 0.8509(3) 0.35478(8) 0.0227(6) Uani 1 1 d .
H42A H 1.0623 0.8613 0.3524 0.027 Uiso 1 1 calc R
H42B H 1.0092 0.9230 0.3690 0.027 Uiso 1 1 calc R
C43 C 1.01483(15) 0.7363(3) 0.37969(11) 0.0345(8) Uani 1 1 d .
H43A H 1.0300 0.6658 0.3666 0.041 Uiso 1 1 calc R
H43B H 1.0394 0.7454 0.4077 0.041 Uiso 1 1 calc R
C44 C 0.95125(16) 0.7114(4) 0.38294(11) 0.0448(10) Uani 1 1 d .
H44A H 0.9492 0.6321 0.3966 0.054 Uiso 1 1 calc R
H44B H 0.9382 0.7751 0.4001 0.054 Uiso 1 1 calc R
C45 C 0.91005(15) 0.7097(3) 0.34080(11) 0.0377(8) Uani 1 1 d .
H45A H 0.8688 0.7022 0.3442 0.045 Uiso 1 1 calc R
H45B H 0.9191 0.6382 0.3251 0.045 Uiso 1 1 calc R
C46 C 0.91675(13) 0.8257(3) 0.31687(9) 0.0253(7) Uani 1 1 d .
H46A H 0.9054 0.8969 0.3317 0.030 Uiso 1 1 calc R
H46B H 0.8901 0.8220 0.2894 0.030 Uiso 1 1 calc R
Pd2 Pd 0.790729(9) 0.25760(2) 0.066251(6) 0.01956(7) Uani 1 1 d .
P2 P 0.74634(3) 0.22864(7) -0.00024(2) 0.01781(15) Uani 1 1 d .
Cl2 Cl 0.75949(4) 0.07022(8) 0.09210(2) 0.03480(19) Uani 1 1 d .
N2 N 0.81931(13) 0.3166(3) 0.12771(8) 0.0282(6) Uani 1 1 d .
H2A H 0.8558(17) 0.337(3) 0.1322(10) 0.032(10) Uiso 1 1 d .
H2B H 0.8139(17) 0.258(4) 0.1441(12) 0.038(11) Uiso 1 1 d .
C47 C 0.82957(13) 0.4118(3) 0.05267(8) 0.0226(6) Uani 1 1 d .
C48 C 0.86742(13) 0.4154(3) 0.02494(9) 0.0264(7) Uani 1 1 d .
H48 H 0.8733 0.3438 0.0103 0.032 Uiso 1 1 calc R
C49 C 0.89654(14) 0.5217(3) 0.01837(9) 0.0323(8) Uani 1 1 d .
H49 H 0.9210 0.5228 -0.0012 0.039 Uiso 1 1 calc R
C50 C 0.89010(15) 0.6253(3) 0.04010(10) 0.0333(8) Uani 1 1 d .
H50 H 0.9100 0.6980 0.0356 0.040 Uiso 1 1 calc R
C51 C 0.85432(15) 0.6226(3) 0.06868(10) 0.0322(7) Uani 1 1 d .
H51 H 0.8505 0.6938 0.0841 0.039 Uiso 1 1 calc R
C52 C 0.82382(13) 0.5183(3) 0.07544(9) 0.0258(7) Uani 1 1 d .
C53 C 0.78476(13) 0.5194(3) 0.10566(9) 0.0281(7) Uani 1 1 d .
C54 C 0.74894(15) 0.6197(3) 0.10952(11) 0.0388(8) Uani 1 1 d .
H54 H 0.7505 0.6901 0.0932 0.047 Uiso 1 1 calc R
C55 C 0.71114(16) 0.6171(4) 0.13695(13) 0.0490(11) Uani 1 1 d .
H55 H 0.6873 0.6857 0.1395 0.059 Uiso 1 1 calc R
C56 C 0.70823(17) 0.5150(4) 0.16034(12) 0.0507(11) Uani 1 1 d .
H56 H 0.6819 0.5130 0.1787 0.061 Uiso 1 1 calc R
C57 C 0.74311(15) 0.4164(4) 0.15732(10) 0.0401(9) Uani 1 1 d .
H57 H 0.7407 0.3461 0.1735 0.048 Uiso 1 1 calc R
C58 C 0.78185(14) 0.4188(3) 0.13079(9) 0.0288(7) Uani 1 1 d .
C59 C 0.79963(12) 0.1600(3) -0.02594(8) 0.0183(6) Uani 1 1 d .
C60 C 0.83163(13) 0.0504(3) -0.00119(8) 0.0207(6) Uani 1 1 d .
H60 H 0.8137 0.0273 0.0226 0.025 Uiso 1 1 calc R
C61 C 0.82961(12) -0.0524(3) -0.03192(9) 0.0227(6) Uani 1 1 d .
C62 C 0.80744(14) -0.1682(3) -0.02961(10) 0.0296(7) Uani 1 1 d .
H62 H 0.7911 -0.1916 -0.0069 0.036 Uiso 1 1 calc R
C63 C 0.80951(16) -0.2503(3) -0.06136(12) 0.0382(8) Uani 1 1 d .
H63 H 0.7950 -0.3306 -0.0599 0.046 Uiso 1 1 calc R
C64 C 0.83234(15) -0.2160(3) -0.09471(11) 0.0379(8) Uani 1 1 d .
H64 H 0.8330 -0.2726 -0.1162 0.046 Uiso 1 1 calc R
C65 C 0.85443(14) -0.0998(3) -0.09730(9) 0.0295(7) Uani 1 1 d .
H65 H 0.8697 -0.0760 -0.1205 0.035 Uiso 1 1 calc R
C66 C 0.85381(12) -0.0194(3) -0.06564(9) 0.0218(6) Uani 1 1 d .
C67 C 0.87636(12) 0.1099(3) -0.06236(8) 0.0214(6) Uani 1 1 d .
H67 H 0.8938 0.1340 -0.0863 0.026 Uiso 1 1 calc R
C68 C 0.92012(13) 0.1214(3) -0.02148(8) 0.0208(6) Uani 1 1 d .
C69 C 0.97751(13) 0.1619(3) -0.01508(9) 0.0262(7) Uani 1 1 d .
H69 H 0.9942 0.1843 -0.0378 0.031 Uiso 1 1 calc R
C70 C 1.01089(13) 0.1699(3) 0.02478(9) 0.0282(7) Uani 1 1 d .
H70 H 1.0504 0.1981 0.0294 0.034 Uiso 1 1 calc R
C71 C 0.98620(14) 0.1363(3) 0.05793(9) 0.0281(7) Uani 1 1 d .
H71 H 1.0092 0.1406 0.0851 0.034 Uiso 1 1 calc R
C72 C 0.92822(13) 0.0965(3) 0.05142(9) 0.0253(7) Uani 1 1 d .
H72 H 0.9113 0.0749 0.0741 0.030 Uiso 1 1 calc R
C73 C 0.89535(13) 0.0886(3) 0.01203(9) 0.0215(6) Uani 1 1 d .
C74 C 0.82203(12) 0.1881(3) -0.05884(8) 0.0198(6) Uani 1 1 d .
C75 C 0.79947(13) 0.2682(3) -0.09455(8) 0.0209(6) Uani 1 1 d .
C76 C 0.81294(14) 0.3909(3) -0.09584(9) 0.0255(7) Uani 1 1 d .
H76 H 0.8363 0.4293 -0.0724 0.031 Uiso 1 1 calc R
C77 C 0.79225(16) 0.4571(3) -0.13139(10) 0.0343(8) Uani 1 1 d .
H77 H 0.8012 0.5412 -0.1321 0.041 Uiso 1 1 calc R
C78 C 0.75890(16) 0.4026(4) -0.16572(10) 0.0386(9) Uani 1 1 d .
H78 H 0.7447 0.4491 -0.1898 0.046 Uiso 1 1 calc R
C79 C 0.74600(16) 0.2796(3) -0.16506(9) 0.0354(8) Uani 1 1 d .
H79 H 0.7230 0.2414 -0.1887 0.043 Uiso 1 1 calc R
C80 C 0.76682(14) 0.2132(3) -0.12982(9) 0.0300(7) Uani 1 1 d .
H80 H 0.7588 0.1285 -0.1296 0.036 Uiso 1 1 calc R
C81 C 0.71715(12) 0.3724(3) -0.02477(8) 0.0205(6) Uani 1 1 d .
H81 H 0.7524 0.4196 -0.0287 0.025 Uiso 1 1 calc R
C82 C 0.68830(14) 0.4495(3) 0.00425(9) 0.0257(7) Uani 1 1 d .
H82A H 0.6499 0.4134 0.0062 0.031 Uiso 1 1 calc R
H82B H 0.7139 0.4499 0.0321 0.031 Uiso 1 1 calc R
C83 C 0.67911(15) 0.5784(3) -0.01168(10) 0.0328(8) Uani 1 1 d .
H83A H 0.7178 0.6162 -0.0117 0.039 Uiso 1 1 calc R
H83B H 0.6596 0.6265 0.0068 0.039 Uiso 1 1 calc R
C84 C 0.64127(16) 0.5812(3) -0.05519(11) 0.0384(8) Uani 1 1 d .
H84A H 0.6007 0.5549 -0.0544 0.046 Uiso 1 1 calc R
H84B H 0.6393 0.6655 -0.0658 0.046 Uiso 1 1 calc R
C85 C 0.66621(14) 0.4989(3) -0.08382(10) 0.0302(7) Uani 1 1 d .
H85A H 0.7043 0.5322 -0.0877 0.036 Uiso 1 1 calc R
H85B H 0.6389 0.4974 -0.1110 0.036 Uiso 1 1 calc R
C86 C 0.67562(13) 0.3686(3) -0.06723(9) 0.0231(6) Uani 1 1 d .
H86A H 0.6931 0.3181 -0.0862 0.028 Uiso 1 1 calc R
H86B H 0.6374 0.3323 -0.0650 0.028 Uiso 1 1 calc R
C87 C 0.68844(13) 0.1114(3) -0.00608(9) 0.0223(6) Uani 1 1 d .
H87A H 0.7065 0.0423 0.0118 0.027 Uiso 1 1 calc R
C88 C 0.63477(13) 0.1503(3) 0.01102(10) 0.0296(7) Uani 1 1 d .
H88A H 0.6480 0.1825 0.0392 0.036 Uiso 1 1 calc R
H88B H 0.6132 0.2157 -0.0063 0.036 Uiso 1 1 calc R
C89 C 0.59375(16) 0.0418(4) 0.01172(11) 0.0413(9) Uani 1 1 d .
H89A H 0.6142 -0.0200 0.0313 0.050 Uiso 1 1 calc R
H89B H 0.5582 0.0688 0.0214 0.050 Uiso 1 1 calc R
C90 C 0.57524(16) -0.0150(4) -0.03087(11) 0.0439(9) Uani 1 1 d .
H90A H 0.5509 -0.0880 -0.0291 0.053 Uiso 1 1 calc R
H90B H 0.5508 0.0437 -0.0496 0.053 Uiso 1 1 calc R
C91 C 0.62829(16) -0.0504(3) -0.04826(11) 0.0376(8) Uani 1 1 d .
H91A H 0.6147 -0.0822 -0.0765 0.045 Uiso 1 1 calc R
H91B H 0.6502 -0.1160 -0.0313 0.045 Uiso 1 1 calc R
C92 C 0.66957(14) 0.0572(3) -0.04930(9) 0.0281(7) Uani 1 1 d .
H92A H 0.6492 0.1199 -0.0685 0.034 Uiso 1 1 calc R
H92B H 0.7048 0.0299 -0.0593 0.034 Uiso 1 1 calc R
Cl4 Cl 0.97100(4) 0.30821(8) 0.14775(2) 0.03718(19) Uani 1 1 d .
Cl3 Cl 1.06094(5) 0.43252(11) 0.11420(6) 0.0855(4) Uani 1 1 d .
C93 C 0.98589(17) 0.4182(4) 0.11290(13) 0.0495(10) Uani 1 1 d .
H93A H 0.9654 0.3956 0.0847 0.059 Uiso 1 1 calc R
H93B H 0.9702 0.4977 0.1196 0.059 Uiso 1 1 calc R
C94 C 0.5608(4) -0.2705(7) 0.0517(3) 0.137(3) Uani 1 1 d U
H94A H 0.5762 -0.2434 0.0800 0.205 Uiso 1 1 calc R
H94B H 0.5268 -0.2205 0.0393 0.205 Uiso 1 1 calc R
H94C H 0.5916 -0.2625 0.0357 0.205 Uiso 1 1 calc R
C95 C 0.5397(7) -0.4188(10) 0.0520(3) 0.216(6) Uani 1 1 d U
H95A H 0.5740 -0.4738 0.0599 0.259 Uiso 1 1 calc R
H95B H 0.5120 -0.4322 0.0706 0.259 Uiso 1 1 calc R
C96 C 0.5104(4) -0.4342(8) 0.0084(3) 0.160(4) Uani 1 1 d U
H96A H 0.5376 -0.4029 -0.0085 0.192 Uiso 1 1 calc R
H96B H 0.4752 -0.3808 0.0031 0.192 Uiso 1 1 calc R

loop_
_atom_site_aniso_label
_atom_site_aniso_U_11
_atom_site_aniso_U_22
_atom_site_aniso_U_33
_atom_site_aniso_U_23
_atom_site_aniso_U_13
_atom_site_aniso_U_12
Pd1 0.01422(11) 0.01658(12) 0.01872(11) 0.00089(8) 0.00374(8) -0.00108(8)
P1 0.0142(3) 0.0176(4) 0.0184(3) 0.0000(3) 0.0038(3) -0.0009(3)
Cl1 0.0262(4) 0.0179(3) 0.0259(3) 0.0018(3) 0.0040(3) 0.0028(3)
N1 0.0189(13) 0.0234(15) 0.0216(13) -0.0005(13) 0.0038(11) -0.0023(11)
C1 0.0228(16) 0.0235(17) 0.0183(14) -0.0002(12) 0.0028(12) -0.0027(12)
C2 0.0208(15) 0.0243(17) 0.0305(16) -0.0022(13) 0.0040(13) -0.0009(13)
C3 0.0287(17) 0.0226(17) 0.0370(18) -0.0044(14) 0.0024(14) 0.0028(13)
C4 0.0344(18) 0.0218(17) 0.0307(17) -0.0004(13) -0.0007(14) -0.0026(14)
C5 0.0256(16) 0.0241(17) 0.0264(15) 0.0008(13) 0.0032(13) -0.0083(13)
C6 0.0220(15) 0.0243(16) 0.0175(14) 0.0009(12) 0.0041(12) -0.0045(13)
C7 0.0184(15) 0.0254(16) 0.0193(14) -0.0035(12) 0.0031(12) -0.0065(12)
C8 0.0285(17) 0.0312(18) 0.0237(15) -0.0014(13) 0.0077(13) -0.0101(14)
C9 0.0242(16) 0.042(2) 0.0309(17) -0.0103(15) 0.0140(14) -0.0125(15)
C10 0.0221(16) 0.040(2) 0.0341(17) -0.0128(16) 0.0087(14) -0.0020(14)
C11 0.0189(15) 0.0254(17) 0.0272(15) -0.0048(13) 0.0008(12) -0.0008(12)
C12 0.0185(14) 0.0241(16) 0.0189(14) -0.0044(12) 0.0020(11) -0.0060(12)
C13 0.0194(14) 0.0199(15) 0.0168(13) 0.0007(11) 0.0054(11) -0.0038(12)
C14 0.0171(14) 0.0195(15) 0.0230(14) 0.0000(12) 0.0061(11) -0.0004(12)
C15 0.0207(15) 0.0253(16) 0.0180(14) 0.0019(12) 0.0033(11) -0.0040(12)
C16 0.0314(17) 0.0260(17) 0.0240(15) 0.0014(13) 0.0064(13) -0.0059(14)
C17 0.0360(19) 0.035(2) 0.0289(17) -0.0015(14) 0.0072(15) -0.0169(16)
C18 0.0245(17) 0.053(2) 0.0277(16) -0.0011(16) 0.0067(13) -0.0151(16)
C19 0.0188(15) 0.045(2) 0.0222(15) 0.0012(14) 0.0062(12) -0.0021(14)
C20 0.0185(14) 0.0313(17) 0.0186(14) 0.0012(13) 0.0061(11) -0.0034(13)
C21 0.0193(14) 0.0266(17) 0.0237(15) 0.0009(13) 0.0070(12) 0.0023(13)
C22 0.0201(15) 0.0265(16) 0.0206(14) 0.0027(13) 0.0092(12) -0.0031(12)
C23 0.0313(17) 0.0272(17) 0.0264(16) 0.0012(13) 0.0142(14) -0.0018(14)
C24 0.0396(19) 0.0285(18) 0.0213(15) -0.0033(13) 0.0126(14) -0.0083(15)
C25 0.0303(17) 0.0359(19) 0.0193(15) 0.0017(14) 0.0036(13) -0.0087(15)
C26 0.0241(16) 0.0300(18) 0.0214(15) 0.0053(13) 0.0067(12) -0.0043(13)
C27 0.0193(14) 0.0227(16) 0.0226(14) 0.0027(12) 0.0092(12) -0.0029(12)
C28 0.0145(13) 0.0234(16) 0.0216(14) -0.0009(12) 0.0049(11) -0.0046(12)
C29 0.0132(14) 0.0282(17) 0.0282(16) 0.0061(13) 0.0087(12) 0.0040(12)
C30 0.0241(17) 0.030(2) 0.059(2) 0.0119(17) -0.0015(16) -0.0049(15)
C31 0.038(2) 0.039(2) 0.100(4) 0.037(2) 0.022(2) 0.0077(18)
C32 0.049(3) 0.087(4) 0.064(3) 0.053(3) 0.034(2) 0.042(3)
C33 0.048(2) 0.094(4) 0.0273(19) 0.015(2) 0.0111(17) 0.043(3)
C34 0.0296(18) 0.053(2) 0.0267(17) -0.0032(16) 0.0041(14) 0.0166(17)
C35 0.0198(14) 0.0199(15) 0.0227(14) 0.0006(12) 0.0055(12) -0.0001(12)
C36 0.0245(16) 0.0220(16) 0.0321(16) -0.0031(13) 0.0038(13) -0.0033(13)
C37 0.037(2) 0.0277(19) 0.0381(19) -0.0051(15) -0.0011(16) -0.0080(15)
C38 0.053(2) 0.032(2) 0.044(2) -0.0170(17) 0.0022(18) -0.0027(18)
C39 0.040(2) 0.0299(19) 0.0381(19) -0.0081(15) 0.0085(16) 0.0109(15)
C40 0.0251(16) 0.0253(17) 0.0272(15) -0.0023(13) 0.0081(13) 0.0034(13)
C41 0.0172(14) 0.0207(15) 0.0244(14) 0.0008(12) 0.0077(12) -0.0022(12)
C42 0.0178(14) 0.0277(17) 0.0226(14) 0.0031(13) 0.0042(12) -0.0005(12)
C43 0.0325(19) 0.034(2) 0.0346(18) 0.0129(15) 0.0007(15) -0.0006(15)
C44 0.038(2) 0.055(3) 0.040(2) 0.0238(18) 0.0061(16) -0.0109(18)
C45 0.0305(18) 0.041(2) 0.0420(19) 0.0101(16) 0.0082(15) -0.0127(16)
C46 0.0180(15) 0.0334(18) 0.0250(15) 0.0038(13) 0.0054(12) -0.0041(13)
Pd2 0.01860(11) 0.02308(12) 0.01655(11) 0.00086(8) 0.00262(8) -0.00158(8)
P2 0.0158(3) 0.0205(4) 0.0174(3) -0.0001(3) 0.0039(3) 0.0002(3)
Cl2 0.0407(4) 0.0358(5) 0.0251(4) 0.0095(3) 0.0004(3) -0.0118(4)
N2 0.0306(16) 0.0333(16) 0.0189(13) 0.0008(12) 0.0013(12) -0.0065(13)
C47 0.0182(14) 0.0266(17) 0.0203(14) 0.0022(12) -0.0026(12) -0.0006(12)
C48 0.0251(16) 0.0297(17) 0.0236(15) 0.0001(13) 0.0032(12) -0.0041(13)
C49 0.0294(17) 0.041(2) 0.0256(16) 0.0009(15) 0.0040(13) -0.0123(15)
C50 0.0355(18) 0.0313(19) 0.0306(17) 0.0048(15) 0.0011(14) -0.0116(15)
C51 0.0360(18) 0.0237(17) 0.0336(17) -0.0027(14) -0.0004(15) -0.0027(14)
C52 0.0236(16) 0.0274(17) 0.0239(15) -0.0032(13) -0.0006(12) -0.0009(13)
C53 0.0227(16) 0.0319(18) 0.0273(16) -0.0102(14) -0.0007(13) -0.0034(14)
C54 0.0305(18) 0.039(2) 0.044(2) -0.0153(17) 0.0003(15) 0.0001(16)
C55 0.0294(19) 0.056(3) 0.062(2) -0.034(2) 0.0096(18) -0.0030(18)
C56 0.032(2) 0.074(3) 0.051(2) -0.032(2) 0.0194(18) -0.016(2)
C57 0.0325(19) 0.060(3) 0.0286(17) -0.0153(17) 0.0093(15) -0.0204(18)
C58 0.0239(16) 0.0391(19) 0.0219(15) -0.0111(14) 0.0016(13) -0.0070(14)
C59 0.0172(14) 0.0177(15) 0.0199(14) -0.0015(12) 0.0041(11) -0.0010(11)
C60 0.0204(15) 0.0221(16) 0.0201(14) 0.0039(12) 0.0053(12) 0.0020(12)
C61 0.0159(14) 0.0244(17) 0.0263(15) 0.0020(13) 0.0009(12) 0.0038(12)
C62 0.0255(16) 0.0261(17) 0.0364(17) 0.0041(14) 0.0045(14) -0.0008(14)
C63 0.036(2) 0.0216(18) 0.053(2) -0.0036(16) 0.0011(17) -0.0026(15)
C64 0.0338(19) 0.036(2) 0.043(2) -0.0142(16) 0.0046(16) 0.0051(16)
C65 0.0243(16) 0.0342(19) 0.0286(16) -0.0038(14) 0.0025(13) 0.0046(14)
C66 0.0158(14) 0.0249(16) 0.0240(15) -0.0010(13) 0.0024(12) 0.0040(12)
C67 0.0201(14) 0.0243(16) 0.0208(14) 0.0005(12) 0.0063(12) 0.0014(12)
C68 0.0206(14) 0.0216(15) 0.0201(14) -0.0016(12) 0.0044(12) 0.0029(12)
C69 0.0246(16) 0.0302(18) 0.0253(15) 0.0007(13) 0.0083(13) -0.0012(13)
C70 0.0194(15) 0.0317(18) 0.0323(17) 0.0006(14) 0.0027(13) 0.0008(13)
C71 0.0253(16) 0.0331(18) 0.0237(15) -0.0011(14) -0.0002(13) 0.0032(14)
C72 0.0257(16) 0.0281(17) 0.0226(15) 0.0017(13) 0.0060(13) 0.0052(13)
C73 0.0202(15) 0.0204(15) 0.0242(15) 0.0001(12) 0.0057(12) 0.0042(12)
C74 0.0181(14) 0.0205(15) 0.0208(14) -0.0047(12) 0.0039(12) -0.0019(12)
C75 0.0191(14) 0.0270(16) 0.0179(14) 0.0001(12) 0.0067(12) 0.0001(12)
C76 0.0266(16) 0.0256(17) 0.0249(15) -0.0020(13) 0.0066(13) -0.0018(13)
C77 0.048(2) 0.0228(17) 0.0342(18) 0.0060(14) 0.0143(16) 0.0023(15)
C78 0.047(2) 0.045(2) 0.0239(17) 0.0111(16) 0.0080(15) 0.0157(18)
C79 0.041(2) 0.044(2) 0.0193(16) -0.0033(15) 0.0003(14) 0.0044(16)
C80 0.0340(18) 0.0292(18) 0.0255(16) -0.0024(14) 0.0034(14) -0.0025(14)
C81 0.0170(14) 0.0221(16) 0.0220(14) -0.0022(12) 0.0034(12) 0.0011(12)
C82 0.0219(15) 0.0285(18) 0.0257(15) -0.0044(13) 0.0024(12) 0.0026(13)
C83 0.0326(18) 0.0264(18) 0.0401(18) -0.0031(15) 0.0091(15) 0.0072(14)
C84 0.0353(19) 0.032(2) 0.046(2) 0.0062(16) 0.0050(16) 0.0099(16)
C85 0.0251(16) 0.0320(19) 0.0304(17) 0.0053(14) -0.0015(13) 0.0031(14)
C86 0.0205(15) 0.0250(16) 0.0223(14) 0.0014(12) 0.0014(12) -0.0002(12)
C87 0.0221(15) 0.0218(16) 0.0238(15) -0.0026(12) 0.0068(12) -0.0026(12)
C88 0.0229(16) 0.0365(19) 0.0312(16) -0.0077(14) 0.0096(13) -0.0077(14)
C89 0.0311(19) 0.053(2) 0.046(2) -0.0074(18) 0.0203(16) -0.0149(17)
C90 0.036(2) 0.051(2) 0.048(2) -0.0098(18) 0.0136(17) -0.0233(18)
C91 0.038(2) 0.037(2) 0.0383(19) -0.0093(16) 0.0096(16) -0.0164(16)
C92 0.0264(16) 0.0313(18) 0.0264(16) -0.0032(13) 0.0048(13) -0.0062(14)
Cl4 0.0392(4) 0.0362(5) 0.0365(4) 0.0034(4) 0.0088(4) 0.0024(4)
Cl3 0.0400(6) 0.0505(7) 0.1786(14) 0.0148(8) 0.0517(8) 0.0028(5)
C93 0.032(2) 0.047(2) 0.070(3) 0.021(2) 0.0117(19) -0.0012(18)
C94 0.186(8) 0.108(5) 0.151(6) 0.002(5) 0.112(6) 0.063(5)
C95 0.374(18) 0.159(8) 0.135(7) -0.061(7) 0.099(9) 0.021(10)
C96 0.140(7) 0.173(9) 0.211(8) -0.012(7) 0.138(7) -0.016(6)

loop_
_atom_type_symbol
_atom_type_description
_atom_type_scat_dispersion_real
_atom_type_scat_dispersion_imag
_atom_type_scat_source
C C 0.0181 0.0091 'International Tables Vol C Tables 4.2.6.8 and 6.1.1.4'
H H 0.0000 0.0000 'International Tables Vol C Tables 4.2.6.8 and 6.1.1.4'
N N 0.0311 0.0180 'International Tables Vol C Tables 4.2.6.8 and 6.1.1.4'
P P 0.2955 0.4335 'International Tables Vol C Tables 4.2.6.8 and 6.1.1.4'
Cl Cl 0.3639 0.7018 'International Tables Vol C Tables 4.2.6.8 and 6.1.1.4'
Pd Pd 0.1215 3.9337 'International Tables Vol C Tables 4.2.6.8 and 6.1.1.4'

loop_
_geom_angle_atom_site_label_1
_geom_angle_atom_site_label_2
_geom_angle_atom_site_label_3
_geom_angle
_geom_angle_site_symmetry_1
_geom_angle_site_symmetry_3
P1 Pd1 Cl1 96.99(3) . .
P1 Pd1 N1 172.38(7) . .
P1 Pd1 C1 91.82(8) . .
Cl1 Pd1 N1 89.04(8) . .
Cl1 Pd1 C1 171.14(8) . .
N1 Pd1 C1 82.26(12) . .
Pd1 P1 C13 104.78(9) . .
Pd1 P1 C35 113.51(9) . .
Pd1 P1 C41 111.95(9) . .
C13 P1 C35 101.19(13) . .
C13 P1 C41 113.21(13) . .
C35 P1 C41 111.57(13) . .
Pd1 N1 H1A 106(2) . .
Pd1 N1 H1B 115(2) . .
Pd1 N1 C12 103.57(17) . .
H1A N1 H1B 111(3) . .
H1A N1 C12 109(2) . .
H1B N1 C12 111(2) . .
Pd1 C1 C2 125.0(2) . .
Pd1 C1 C6 117.1(2) . .
C2 C1 C6 117.6(3) . .
C1 C2 H2 118.9 . .
C1 C2 C3 122.2(3) . .
H2 C2 C3 118.9 . .
C2 C3 H3 120.3 . .
C2 C3 C4 119.4(3) . .
H3 C3 C4 120.3 . .
C3 C4 H4 119.9 . .
C3 C4 C5 120.1(3) . .
H4 C4 C5 119.9 . .
C4 C5 H5 119.6 . .
C4 C5 C6 120.9(3) . .
H5 C5 C6 119.6 . .
C1 C6 C5 119.7(3) . .
C1 C6 C7 121.0(3) . .
C5 C6 C7 119.2(3) . .
C6 C7 C8 122.4(3) . .
C6 C7 C12 120.0(3) . .
C8 C7 C12 117.6(3) . .
C7 C8 H8 119.5 . .
C7 C8 C9 121.0(3) . .
H8 C8 C9 119.5 . .
C8 C9 H9 120.0 . .
C8 C9 C10 119.9(3) . .
H9 C9 C10 120.0 . .
C9 C10 H10 119.9 . .
C9 C10 C11 120.2(3) . .
H10 C10 C11 119.9 . .
C10 C11 H11 120.3 . .
C10 C11 C12 119.4(3) . .
H11 C11 C12 120.3 . .
N1 C12 C7 118.4(3) . .
N1 C12 C11 119.7(3) . .
C7 C12 C11 121.9(3) . .
P1 C13 C14 110.63(19) . .
P1 C13 C28 135.0(2) . .
C14 C13 C28 112.8(2) . .
C13 C14 H14 112.7 . .
C13 C14 C15 107.8(2) . .
C13 C14 C27 103.1(2) . .
H14 C14 C15 112.7 . .
H14 C14 C27 112.7 . .
C15 C14 C27 107.2(2) . .
C14 C15 C16 127.1(3) . .
C14 C15 C20 112.9(3) . .
C16 C15 C20 120.0(3) . .
C15 C16 H16 120.4 . .
C15 C16 C17 119.1(3) . .
H16 C16 C17 120.4 . .
C16 C17 H17 119.5 . .
C16 C17 C18 121.0(3) . .
H17 C17 C18 119.5 . .
C17 C18 H18 119.9 . .
C17 C18 C19 120.1(3) . .
H18 C18 C19 119.9 . .
C18 C19 H19 120.5 . .
C18 C19 C20 119.1(3) . .
H19 C19 C20 120.5 . .
C15 C20 C19 120.7(3) . .
C15 C20 C21 112.1(2) . .
C19 C20 C21 127.2(3) . .
C20 C21 H21 112.6 . .
C20 C21 C22 107.5(2) . .
C20 C21 C28 107.1(2) . .
H21 C21 C22 112.6 . .
H21 C21 C28 112.6 . .
C22 C21 C28 104.0(2) . .
C21 C22 C23 127.1(3) . .
C21 C22 C27 112.0(3) . .
C23 C22 C27 120.6(3) . .
C22 C23 H23 120.8 . .
C22 C23 C24 118.3(3) . .
H23 C23 C24 120.8 . .
C23 C24 H24 119.5 . .
C23 C24 C25 121.1(3) . .
H24 C24 C25 119.5 . .
C24 C25 H25 119.8 . .
C24 C25 C26 120.3(3) . .
H25 C25 C26 119.8 . .
C25 C26 H26 120.7 . .
C25 C26 C27 118.6(3) . .
H26 C26 C27 120.7 . .
C14 C27 C22 112.9(2) . .
C14 C27 C26 125.9(3) . .
C22 C27 C26 121.0(3) . .
C13 C28 C21 113.2(2) . .
C13 C28 C29 131.4(3) . .
C21 C28 C29 115.4(2) . .
C28 C29 C30 120.7(3) . .
C28 C29 C34 120.2(3) . .
C30 C29 C34 118.7(3) . .
C29 C30 H30 119.9 . .
C29 C30 C31 120.2(4) . .
H30 C30 C31 119.9 . .
C30 C31 H31 119.9 . .
C30 C31 C32 120.2(4) . .
H31 C31 C32 119.9 . .
C31 C32 H32 119.9 . .
C31 C32 C33 120.2(4) . .
H32 C32 C33 119.9 . .
C32 C33 H33 119.8 . .
C32 C33 C34 120.3(4) . .
H33 C33 C34 119.8 . .
C29 C34 C33 120.3(4) . .
C29 C34 H34 119.8 . .
C33 C34 H34 119.8 . .
P1 C35 H35 105.4 . .
P1 C35 C36 114.7(2) . .
P1 C35 C40 113.9(2) . .
H35 C35 C36 105.4 . .
H35 C35 C40 105.4 . .
C36 C35 C40 111.1(2) . .
C35 C36 H36A 109.6 . .
C35 C36 H36B 109.6 . .
C35 C36 C37 110.1(3) . .
H36A C36 H36B 108.2 . .
H36A C36 C37 109.6 . .
H36B C36 C37 109.6 . .
C36 C37 H37A 109.4 . .
C36 C37 H37B 109.4 . .
C36 C37 C38 111.2(3) . .
H37A C37 H37B 108.0 . .
H37A C37 C38 109.4 . .
H37B C37 C38 109.4 . .
C37 C38 H38A 109.4 . .
C37 C38 H38B 109.4 . .
C37 C38 C39 111.1(3) . .
H38A C38 H38B 108.0 . .
H38A C38 C39 109.4 . .
H38B C38 C39 109.4 . .
C38 C39 H39A 109.3 . .
C38 C39 H39B 109.3 . .
C38 C39 C40 111.8(3) . .
H39A C39 H39B 107.9 . .
H39A C39 C40 109.3 . .
H39B C39 C40 109.3 . .
C35 C40 C39 110.1(3) . .
C35 C40 H40A 109.6 . .
C35 C40 H40B 109.6 . .
C39 C40 H40A 109.6 . .
C39 C40 H40B 109.6 . .
H40A C40 H40B 108.2 . .
P1 C41 H41 105.8 . .
P1 C41 C42 120.0(2) . .
P1 C41 C46 110.3(2) . .
H41 C41 C42 105.8 . .
H41 C41 C46 105.8 . .
C42 C41 C46 108.1(2) . .
C41 C42 H42A 109.7 . .
C41 C42 H42B 109.7 . .
C41 C42 C43 109.8(3) . .
H42A C42 H42B 108.2 . .
H42A C42 C43 109.7 . .
H42B C42 C43 109.7 . .
C42 C43 H43A 109.1 . .
C42 C43 H43B 109.1 . .
C42 C43 C44 112.5(3) . .
H43A C43 H43B 107.8 . .
H43A C43 C44 109.1 . .
H43B C43 C44 109.1 . .
C43 C44 H44A 109.3 . .
C43 C44 H44B 109.3 . .
C43 C44 C45 111.6(3) . .
H44A C44 H44B 108.0 . .
H44A C44 C45 109.3 . .
H44B C44 C45 109.3 . .
C44 C45 H45A 109.5 . .
C44 C45 H45B 109.5 . .
C44 C45 C46 110.9(3) . .
H45A C45 H45B 108.1 . .
H45A C45 C46 109.5 . .
H45B C45 C46 109.5 . .
C41 C46 C45 110.5(3) . .
C41 C46 H46A 109.6 . .
C41 C46 H46B 109.6 . .
C45 C46 H46A 109.6 . .
C45 C46 H46B 109.6 . .
H46A C46 H46B 108.1 . .
P2 Pd2 Cl2 96.86(3) . .
P2 Pd2 N2 167.53(8) . .
P2 Pd2 C47 91.89(8) . .
Cl2 Pd2 N2 88.55(9) . .
Cl2 Pd2 C47 169.88(8) . .
N2 Pd2 C47 83.89(12) . .
Pd2 P2 C59 107.75(9) . .
Pd2 P2 C81 111.28(9) . .
Pd2 P2 C87 112.04(9) . .
C59 P2 C81 111.93(13) . .
C59 P2 C87 102.25(13) . .
C81 P2 C87 111.22(14) . .
Pd2 N2 H2A 110(2) . .
Pd2 N2 H2B 109(2) . .
Pd2 N2 C58 103.68(18) . .
H2A N2 H2B 111(3) . .
H2A N2 C58 112(2) . .
H2B N2 C58 111(3) . .
Pd2 C47 C48 122.8(2) . .
Pd2 C47 C52 118.7(2) . .
C48 C47 C52 118.1(3) . .
C47 C48 H48 119.4 . .
C47 C48 C49 121.2(3) . .
H48 C48 C49 119.4 . .
C48 C49 H49 119.8 . .
C48 C49 C50 120.4(3) . .
H49 C49 C50 119.8 . .
C49 C50 H50 120.4 . .
C49 C50 C51 119.3(3) . .
H50 C50 C51 120.4 . .
C50 C51 H51 119.1 . .
C50 C51 C52 121.7(3) . .
H51 C51 C52 119.1 . .
C47 C52 C51 119.2(3) . .
C47 C52 C53 120.5(3) . .
C51 C52 C53 120.3(3) . .
C52 C53 C54 121.6(3) . .
C52 C53 C58 120.7(3) . .
C54 C53 C58 117.7(3) . .
C53 C54 H54 119.7 . .
C53 C54 C55 120.6(4) . .
H54 C54 C55 119.7 . .
C54 C55 H55 120.0 . .
C54 C55 C56 120.0(4) . .
H55 C55 C56 120.0 . .
C55 C56 H56 119.8 . .
C55 C56 C57 120.4(3) . .
H56 C56 C57 119.8 . .
C56 C57 H57 119.9 . .
C56 C57 C58 120.2(4) . .
H57 C57 C58 119.9 . .
N2 C58 C53 118.2(3) . .
N2 C58 C57 120.8(3) . .
C53 C58 C57 121.0(3) . .
P2 C59 C60 111.76(18) . .
P2 C59 C74 135.1(2) . .
C60 C59 C74 112.8(2) . .
C59 C60 H60 112.6 . .
C59 C60 C61 106.0(2) . .
C59 C60 C73 105.5(2) . .
H60 C60 C61 112.6 . .
H60 C60 C73 112.6 . .
C61 C60 C73 107.1(2) . .
C60 C61 C62 127.5(3) . .
C60 C61 C66 112.6(3) . .
C62 C61 C66 119.9(3) . .
C61 C62 H62 120.6 . .
C61 C62 C63 118.8(3) . .
H62 C62 C63 120.6 . .
C62 C63 H63 119.7 . .
C62 C63 C64 120.7(3) . .
H63 C63 C64 119.7 . .
C63 C64 H64 119.6 . .
C63 C64 C65 120.8(3) . .
H64 C64 C65 119.6 . .
C64 C65 H65 120.6 . .
C64 C65 C66 118.8(3) . .
H65 C65 C66 120.6 . .
C61 C66 C65 121.0(3) . .
C61 C66 C67 112.1(2) . .
C65 C66 C67 126.9(3) . .
C66 C67 H67 112.5 . .
C66 C67 C68 107.4(2) . .
C66 C67 C74 104.7(2) . .
H67 C67 C68 112.5 . .
H67 C67 C74 112.5 . .
C68 C67 C74 106.7(2) . .
C67 C68 C69 127.4(3) . .
C67 C68 C73 112.4(2) . .
C69 C68 C73 120.2(3) . .
C68 C69 H69 120.2 . .
C68 C69 C70 119.7(3) . .
H69 C69 C70 120.2 . .
C69 C70 H70 120.1 . .
C69 C70 C71 119.9(3) . .
H70 C70 C71 120.1 . .
C70 C71 H71 119.9 . .
C70 C71 C72 120.3(3) . .
H71 C71 C72 119.9 . .
C71 C72 H72 120.1 . .
C71 C72 C73 119.7(3) . .
H72 C72 C73 120.1 . .
C60 C73 C68 112.2(2) . .
C60 C73 C72 127.6(3) . .
C68 C73 C72 120.2(3) . .
C59 C74 C67 113.1(3) . .
C59 C74 C75 131.1(3) . .
C67 C74 C75 115.2(2) . .
C74 C75 C76 123.9(3) . .
C74 C75 C80 117.0(3) . .
C76 C75 C80 118.9(3) . .
C75 C76 H76 120.1 . .
C75 C76 C77 119.8(3) . .
H76 C76 C77 120.1 . .
C76 C77 H77 119.5 . .
C76 C77 C78 120.9(3) . .
H77 C77 C78 119.5 . .
C77 C78 H78 120.1 . .
C77 C78 C79 119.8(3) . .
H78 C78 C79 120.1 . .
C78 C79 H79 120.3 . .
C78 C79 C80 119.4(3) . .
H79 C79 C80 120.3 . .
C75 C80 C79 121.1(3) . .
C75 C80 H80 119.4 . .
C79 C80 H80 119.4 . .
P2 C81 H81 105.6 . .
P2 C81 C82 111.3(2) . .
P2 C81 C86 119.1(2) . .
H81 C81 C82 105.6 . .
H81 C81 C86 105.6 . .
C82 C81 C86 108.7(2) . .
C81 C82 H82A 109.6 . .
C81 C82 H82B 109.6 . .
C81 C82 C83 110.2(3) . .
H82A C82 H82B 108.1 . .
H82A C82 C83 109.6 . .
H82B C82 C83 109.6 . .
C82 C83 H83A 109.4 . .
C82 C83 H83B 109.4 . .
C82 C83 C84 111.2(3) . .
H83A C83 H83B 108.0 . .
H83A C83 C84 109.4 . .
H83B C83 C84 109.4 . .
C83 C84 H84A 109.3 . .
C83 C84 H84B 109.3 . .
C83 C84 C85 111.4(3) . .
H84A C84 H84B 108.0 . .
H84A C84 C85 109.3 . .
H84B C84 C85 109.3 . .
C84 C85 H85A 109.2 . .
C84 C85 H85B 109.2 . .
C84 C85 C86 112.1(3) . .
H85A C85 H85B 107.9 . .
H85A C85 C86 109.2 . .
H85B C85 C86 109.2 . .
C81 C86 C85 108.7(2) . .
C81 C86 H86A 110.0 . .
C81 C86 H86B 110.0 . .
C85 C86 H86A 110.0 . .
C85 C86 H86B 110.0 . .
H86A C86 H86B 108.3 . .
P2 C87 H87A 105.3 . .
P2 C87 C88 113.3(2) . .
P2 C87 C92 115.5(2) . .
H87A C87 C88 105.3 . .
H87A C87 C92 105.3 . .
C88 C87 C92 111.2(2) . .
C87 C88 H88A 109.7 . .
C87 C88 H88B 109.7 . .
C87 C88 C89 110.0(3) . .
H88A C88 H88B 108.2 . .
H88A C88 C89 109.7 . .
H88B C88 C89 109.7 . .
C88 C89 H89A 109.4 . .
C88 C89 H89B 109.4 . .
C88 C89 C90 111.2(3) . .
H89A C89 H89B 108.0 . .
H89A C89 C90 109.4 . .
H89B C89 C90 109.4 . .
C89 C90 H90A 109.3 . .
C89 C90 H90B 109.3 . .
C89 C90 C91 111.4(3) . .
H90A C90 H90B 108.0 . .
H90A C90 C91 109.3 . .
H90B C90 C91 109.3 . .
C90 C91 H91A 109.2 . .
C90 C91 H91B 109.2 . .
C90 C91 C92 111.9(3) . .
H91A C91 H91B 107.9 . .
H91A C91 C92 109.2 . .
H91B C91 C92 109.2 . .
C87 C92 C91 109.7(3) . .
C87 C92 H92A 109.7 . .
C87 C92 H92B 109.7 . .
C91 C92 H92A 109.7 . .
C91 C92 H92B 109.7 . .
H92A C92 H92B 108.2 . .
Cl4 C93 Cl3 112.2(2) . .
Cl4 C93 H93A 109.2 . .
Cl4 C93 H93B 109.2 . .
Cl3 C93 H93A 109.2 . .
Cl3 C93 H93B 109.2 . .
H93A C93 H93B 107.9 . .
H94A C94 H94B 109.5 . .
H94A C94 H94C 109.5 . .
H94A C94 C95 109.5 . .
H94B C94 H94C 109.5 . .
H94B C94 C95 109.5 . .
H94C C94 C95 109.5 . .
C94 C95 H95A 111.7 . .
C94 C95 H95B 111.7 . .
C94 C95 C96 100.2(9) . .
H95A C95 H95B 109.5 . .
H95A C95 C96 111.7 . .
H95B C95 C96 111.7 . .
C95 C96 C96 119.5(12) . 3_645
C95 C96 H96A 107.4 . .
C95 C96 H96B 107.4 . .
C96 C96 H96A 107.4 3_645 .
C96 C96 H96B 107.4 3_645 .
H96A C96 H96B 107.0 . .

loop_
_geom_bond_atom_site_label_1
_geom_bond_atom_site_label_2
_geom_bond_distance
_geom_bond_site_symmetry_2
Pd1 P1 2.2697(7) .
Pd1 Cl1 2.4029(7) .
Pd1 N1 2.129(2) .
Pd1 C1 2.004(3) .
P1 C13 1.820(3) .
P1 C35 1.852(3) .
P1 C41 1.843(3) .
N1 H1A 0.79(3) .
N1 H1B 0.91(4) .
N1 C12 1.445(4) .
C1 C2 1.391(4) .
C1 C6 1.421(4) .
C2 H2 0.950 .
C2 C3 1.389(4) .
C3 H3 0.950 .
C3 C4 1.379(5) .
C4 H4 0.950 .
C4 C5 1.384(5) .
C5 H5 0.950 .
C5 C6 1.391(4) .
C6 C7 1.490(4) .
C7 C8 1.396(4) .
C7 C12 1.393(4) .
C8 H8 0.950 .
C8 C9 1.388(5) .
C9 H9 0.950 .
C9 C10 1.382(5) .
C10 H10 0.950 .
C10 C11 1.383(4) .
C11 H11 0.950 .
C11 C12 1.380(4) .
C13 C14 1.561(4) .
C13 C28 1.342(4) .
C14 H14 1.00 .
C14 C15 1.510(4) .
C14 C27 1.524(4) .
C15 C16 1.383(4) .
C15 C20 1.404(4) .
C16 H16 0.950 .
C16 C17 1.390(4) .
C17 H17 0.950 .
C17 C18 1.386(5) .
C18 H18 0.950 .
C18 C19 1.396(5) .
C19 H19 0.950 .
C19 C20 1.380(4) .
C20 C21 1.515(4) .
C21 H21 1.00 .
C21 C22 1.527(4) .
C21 C28 1.558(4) .
C22 C23 1.374(4) .
C22 C27 1.395(4) .
C23 H23 0.950 .
C23 C24 1.397(5) .
C24 H24 0.950 .
C24 C25 1.377(5) .
C25 H25 0.950 .
C25 C26 1.393(4) .
C26 H26 0.950 .
C26 C27 1.372(4) .
C28 C29 1.480(4) .
C29 C30 1.389(5) .
C29 C34 1.388(5) .
C30 H30 0.950 .
C30 C31 1.387(5) .
C31 H31 0.950 .
C31 C32 1.375(7) .
C32 H32 0.950 .
C32 C33 1.364(7) .
C33 H33 0.950 .
C33 C34 1.388(5) .
C34 H34 0.950 .
C35 H35 1.00 .
C35 C36 1.529(4) .
C35 C40 1.532(4) .
C36 H36A 0.990 .
C36 H36B 0.990 .
C36 C37 1.521(4) .
C37 H37A 0.990 .
C37 H37B 0.990 .
C37 C38 1.525(5) .
C38 H38A 0.990 .
C38 H38B 0.990 .
C38 C39 1.525(5) .
C39 H39A 0.990 .
C39 H39B 0.990 .
C39 C40 1.532(4) .
C40 H40A 0.990 .
C40 H40B 0.990 .
C41 H41 1.00 .
C41 C42 1.534(4) .
C41 C46 1.547(4) .
C42 H42A 0.990 .
C42 H42B 0.990 .
C42 C43 1.530(4) .
C43 H43A 0.990 .
C43 H43B 0.990 .
C43 C44 1.525(5) .
C44 H44A 0.990 .
C44 H44B 0.990 .
C44 C45 1.523(5) .
C45 H45A 0.990 .
C45 H45B 0.990 .
C45 C46 1.529(4) .
C46 H46A 0.990 .
C46 H46B 0.990 .
Pd2 P2 2.2593(7) .
Pd2 Cl2 2.4027(8) .
Pd2 N2 2.116(3) .
Pd2 C47 2.016(3) .
P2 C59 1.807(3) .
P2 C81 1.842(3) .
P2 C87 1.843(3) .
N2 H2A 0.86(4) .
N2 H2B 0.87(4) .
N2 C58 1.437(4) .
C47 C48 1.400(4) .
C47 C52 1.416(4) .
C48 H48 0.950 .
C48 C49 1.391(4) .
C49 H49 0.950 .
C49 C50 1.374(5) .
C50 H50 0.950 .
C50 C51 1.386(5) .
C51 H51 0.950 .
C51 C52 1.390(5) .
C52 C53 1.486(4) .
C53 C54 1.403(5) .
C53 C58 1.397(5) .
C54 H54 0.950 .
C54 C55 1.391(5) .
C55 H55 0.950 .
C55 C56 1.375(6) .
C56 H56 0.950 .
C56 C57 1.370(6) .
C57 H57 0.950 .
C57 C58 1.384(5) .
C59 C60 1.559(4) .
C59 C74 1.342(4) .
C60 H60 1.00 .
C60 C61 1.518(4) .
C60 C73 1.511(4) .
C61 C62 1.382(4) .
C61 C66 1.402(4) .
C62 H62 0.950 .
C62 C63 1.398(5) .
C63 H63 0.950 .
C63 C64 1.377(5) .
C64 H64 0.950 .
C64 C65 1.387(5) .
C65 H65 0.950 .
C65 C66 1.377(4) .
C66 C67 1.512(4) .
C67 H67 1.00 .
C67 C68 1.523(4) .
C67 C74 1.550(4) .
C68 C69 1.377(4) .
C68 C73 1.403(4) .
C69 H69 0.950 .
C69 C70 1.392(4) .
C70 H70 0.950 .
C70 C71 1.394(4) .
C71 H71 0.950 .
C71 C72 1.387(4) .
C72 H72 0.950 .
C72 C73 1.374(4) .
C74 C75 1.484(4) .
C75 C76 1.387(4) .
C75 C80 1.395(4) .
C76 H76 0.950 .
C76 C77 1.387(4) .
C77 H77 0.950 .
C77 C78 1.376(5) .
C78 H78 0.950 .
C78 C79 1.387(5) .
C79 H79 0.950 .
C79 C80 1.380(5) .
C80 H80 0.950 .
C81 H81 1.00 .
C81 C82 1.539(4) .
C81 C86 1.535(4) .
C82 H82A 0.990 .
C82 H82B 0.990 .
C82 C83 1.514(4) .
C83 H83A 0.990 .
C83 H83B 0.990 .
C83 C84 1.529(5) .
C84 H84A 0.990 .
C84 H84B 0.990 .
C84 C85 1.513(5) .
C85 H85A 0.990 .
C85 H85B 0.990 .
C85 C86 1.535(4) .
C86 H86A 0.990 .
C86 H86B 0.990 .
C87 H87A 1.00 .
C87 C88 1.533(4) .
C87 C92 1.533(4) .
C88 H88A 0.990 .
C88 H88B 0.990 .
C88 C89 1.530(5) .
C89 H89A 0.990 .
C89 H89B 0.990 .
C89 C90 1.526(5) .
C90 H90A 0.990 .
C90 H90B 0.990 .
C90 C91 1.515(5) .
C91 H91A 0.990 .
C91 H91B 0.990 .
C91 C92 1.527(4) .
C92 H92A 0.990 .
C92 H92B 0.990 .
Cl4 C93 1.759(4) .
Cl3 C93 1.739(4) .
C93 H93A 0.990 .
C93 H93B 0.990 .
C94 H94A 0.980 .
C94 H94B 0.980 .
C94 H94C 0.980 .
C94 C95 1.704(13) .
C95 H95A 0.990 .
C95 H95B 0.990 .
C95 C96 1.478(14) .
C96 C96 1.590(17) 3_645
C96 H96A 0.990 .
C96 H96B 0.990 .
